data_4130043
loop_
_publ_author_name
'Nerush, Alexander'
'Vogt, Matthias'
'Gellrich, Urs'
'Leitus, Gregory'
'Ben-David, Yehoshoa'
'Milstein, David'

_publ_section_title
;
 Template Catalysis by Metal-Ligand Cooperation. C-C Bond Formation via
 Conjugate Addition of Non-activated Nitriles under Mild, Base-free
 Conditions Catalyzed by a Manganese Pincer Complex.
;
_journal_issue 22
_journal_name_full 'Journal of the American Chemical Society'
_journal_page_first 6985
_journal_page_last 6997
_journal_paper_doi 10.1021/jacs.5b13208
_journal_volume 138
_journal_year 2016
_chemical_formula_moiety 'C25 H42 Mn N O2 P2'
_chemical_formula_sum 'C25 H42 Mn N O2 P2'
_chemical_formula_weight 505.48
_space_group_IT_number 61
_space_group_name_Hall '-P 2ac 2ab'
_space_group_name_H-M_alt 'P b c a'
_symmetry_cell_setting orthorhombic
_symmetry_space_group_name_Hall '-P 2ac 2ab'
_symmetry_space_group_name_H-M 'P b c a'
_atom_sites_solution_hydrogens geom
_atom_sites_solution_primary direct
_atom_sites_solution_secondary difmap
_audit_creation_method SHELXL-97
_cell_angle_alpha 90.00
_cell_angle_beta 90.00
_cell_angle_gamma 90.00
_cell_formula_units_Z 8
_cell_length_a 11.723(2)
_cell_length_b 16.048(3)
_cell_length_c 28.560(6)
_cell_measurement_reflns_used 13876
_cell_measurement_temperature 120(2)
_cell_measurement_theta_max 26.3
_cell_measurement_theta_min 1.98
_cell_volume 5373.0(18)
_computing_cell_refinement HKL
_computing_data_collection 'Collect package (Bruker Nonius)'
_computing_data_reduction HKL
_computing_structure_refinement 'SHELXL-97 (Sheldrick, 1997)'
_computing_structure_solution 'SHELXS-97 (Sheldrick, 1990)'
_diffrn_ambient_temperature 120(2)
_diffrn_measured_fraction_theta_full 0.995
_diffrn_measured_fraction_theta_max 0.995
_diffrn_measurement_device_type 'Nonius KappaCCD'
_diffrn_measurement_method 'phi and omega scans'
_diffrn_radiation_monochromator graphite
_diffrn_radiation_source 'fine-focus sealed tube'
_diffrn_radiation_type MoK\a
_diffrn_radiation_wavelength 0.71073
_diffrn_reflns_av_R_equivalents 0.0202
_diffrn_reflns_av_sigmaI/netI 0.0288
_diffrn_reflns_limit_h_max 14
_diffrn_reflns_limit_h_min -14
_diffrn_reflns_limit_k_max 19
_diffrn_reflns_limit_k_min -19
_diffrn_reflns_limit_l_max 34
_diffrn_reflns_limit_l_min -34
_diffrn_reflns_number 9254
_diffrn_reflns_theta_full 25.35
_diffrn_reflns_theta_max 25.35
_diffrn_reflns_theta_min 3.57
_exptl_absorpt_coefficient_mu 0.631
_exptl_absorpt_correction_type none
_exptl_crystal_colour black
_exptl_crystal_density_diffrn 1.250
_exptl_crystal_density_method 'not measured'
_exptl_crystal_description prism
_exptl_crystal_F_000 2160
_exptl_crystal_size_max 0.19
_exptl_crystal_size_mid 0.12
_exptl_crystal_size_min 0.10
_refine_diff_density_max 0.650
_refine_diff_density_min -0.301
_refine_diff_density_rms 0.057
_refine_ls_extinction_method none
_refine_ls_goodness_of_fit_ref 1.051
_refine_ls_hydrogen_treatment mixed
_refine_ls_matrix_type full
_refine_ls_number_parameters 296
_refine_ls_number_reflns 4892
_refine_ls_number_restraints 0
_refine_ls_restrained_S_all 1.051
_refine_ls_R_factor_all 0.0492
_refine_ls_R_factor_gt 0.0365
_refine_ls_shift/su_max 0.001
_refine_ls_shift/su_mean 0.000
_refine_ls_structure_factor_coef Fsqd
_refine_ls_weighting_details 'calc w=1/[\s^2^(Fo^2^)+(0.0583P)^2^+1.8693P] where P=(Fo^2^+2Fc^2^)/3'
_refine_ls_weighting_scheme calc
_refine_ls_wR_factor_gt 0.0929
_refine_ls_wR_factor_ref 0.0994
_reflns_number_gt 3979
_reflns_number_total 4892
_reflns_threshold_expression >2sigma(I)
_cod_data_source_file ja5b13208_si_002.cif
_cod_data_source_block 4
_cod_depositor_comments
;
The following automatic conversions were performed:

data item '_symmetry_cell_setting' value 'Orthorhombic' was changed
to 'orthorhombic' in accordance with the
/home/saulius/struct/COD-crude-data/automatic-downloads/DataCite-retrospective/ACS/depositions/lib/dictionaries/cif_core.dic
dictionary named 'cif_core.dic' version 2.4.2 last updated on
2011-04-26.

Automatic conversion script
Id: cif_fix_values 6909 2019-04-08 15:41:33Z antanas 
;
_cod_original_sg_symbol_Hall -P2ac2ab
_cod_original_sg_symbol_H-M Pbca
_cod_database_code 4130043

loop_
_symmetry_equiv_pos_as_xyz
'x, y, z'
'-x+1/2, -y, z+1/2'
'-x, y+1/2, -z+1/2'
'x+1/2, -y+1/2, -z'
'-x, -y, -z'
'x-1/2, y, -z-1/2'
'x, -y-1/2, z-1/2'
'-x-1/2, y-1/2, z'

loop_
_atom_site_label
_atom_site_type_symbol
_atom_site_fract_x
_atom_site_fract_y
_atom_site_fract_z
_atom_site_U_iso_or_equiv
_atom_site_adp_type
_atom_site_occupancy
_atom_site_symmetry_multiplicity
_atom_site_calc_flag
_atom_site_refinement_flags
Mn1 Mn 0.45429(2) 0.194763(17) 0.368715(10) 0.01810(11) Uani 1 1 d .
P1 P 0.63469(5) 0.18529(3) 0.399469(19) 0.02069(14) Uani 1 1 d .
P2 P 0.27787(4) 0.15735(3) 0.339289(19) 0.02033(14) Uani 1 1 d .
O1 O 0.51171(13) 0.33652(9) 0.30959(6) 0.0323(4) Uani 1 1 d .
O2 O 0.36858(14) 0.32083(10) 0.43449(6) 0.0395(4) Uani 1 1 d .
N1 N 0.50672(14) 0.09735(10) 0.32860(6) 0.0196(4) Uani 1 1 d .
C1 C 0.6906(2) 0.10282(14) 0.36592(8) 0.0295(5) Uani 1 1 d .
H1 H 0.763(2) 0.0832(16) 0.3686(8) 0.042(7) Uiso 1 1 d .
C2 C 0.61837(18) 0.06698(12) 0.33408(7) 0.0235(5) Uani 1 1 d .
C3 C 0.65249(19) -0.00439(12) 0.30634(7) 0.0272(5) Uani 1 1 d .
H3 H 0.7265 -0.0274 0.3105 0.033 Uiso 1 1 calc R
C4 C 0.5811(2) -0.03877(13) 0.27478(7) 0.0278(5) Uani 1 1 d .
H4 H 0.6049 -0.0857 0.2570 0.033 Uiso 1 1 calc R
C5 C 0.47132(19) -0.00528(12) 0.26818(8) 0.0258(5) Uani 1 1 d .
H5 H 0.4207 -0.0287 0.2458 0.031 Uiso 1 1 calc R
C6 C 0.43882(17) 0.06193(12) 0.29478(7) 0.0212(4) Uani 1 1 d .
C7 C 0.32464(18) 0.10139(12) 0.28690(7) 0.0241(5) Uani 1 1 d .
H7A H 0.2681 0.0578 0.2789 0.029 Uiso 1 1 calc R
H7B H 0.3294 0.1406 0.2602 0.029 Uiso 1 1 calc R
C8 C 0.6188(2) 0.14191(14) 0.46058(8) 0.0340(5) Uani 1 1 d .
C9 C 0.5971(2) 0.20963(17) 0.49705(9) 0.0434(6) Uani 1 1 d .
H9A H 0.5761 0.1837 0.5269 0.065 Uiso 1 1 calc R
H9B H 0.5348 0.2457 0.4864 0.065 Uiso 1 1 calc R
H9C H 0.6664 0.2430 0.5012 0.065 Uiso 1 1 calc R
C10 C 0.7183(2) 0.08658(16) 0.47609(9) 0.0458(7) Uani 1 1 d .
H10A H 0.7879 0.1202 0.4782 0.069 Uiso 1 1 calc R
H10B H 0.7294 0.0418 0.4532 0.069 Uiso 1 1 calc R
H10C H 0.7012 0.0624 0.5068 0.069 Uiso 1 1 calc R
C11 C 0.5122(2) 0.08777(17) 0.45582(10) 0.0498(7) Uani 1 1 d .
H11A H 0.4903 0.0664 0.4867 0.075 Uiso 1 1 calc R
H11B H 0.5282 0.0410 0.4348 0.075 Uiso 1 1 calc R
H11C H 0.4497 0.1212 0.4429 0.075 Uiso 1 1 calc R
C12 C 0.74007(19) 0.27309(13) 0.39820(8) 0.0306(5) Uani 1 1 d .
C13 C 0.8450(2) 0.25571(17) 0.42879(9) 0.0412(6) Uani 1 1 d .
H13A H 0.9012 0.3002 0.4243 0.062 Uiso 1 1 calc R
H13B H 0.8787 0.2022 0.4198 0.062 Uiso 1 1 calc R
H13C H 0.8220 0.2537 0.4618 0.062 Uiso 1 1 calc R
C14 C 0.7807(2) 0.28212(16) 0.34696(9) 0.0383(6) Uani 1 1 d .
H14A H 0.7147 0.2911 0.3265 0.057 Uiso 1 1 calc R
H14B H 0.8207 0.2312 0.3374 0.057 Uiso 1 1 calc R
H14C H 0.8327 0.3298 0.3445 0.057 Uiso 1 1 calc R
C15 C 0.6840(2) 0.35447(14) 0.41371(10) 0.0419(6) Uani 1 1 d .
H15A H 0.7405 0.3995 0.4129 0.063 Uiso 1 1 calc R
H15B H 0.6547 0.3482 0.4456 0.063 Uiso 1 1 calc R
H15C H 0.6210 0.3679 0.3925 0.063 Uiso 1 1 calc R
C16 C 0.17398(18) 0.23660(13) 0.31585(8) 0.0257(5) Uani 1 1 d .
C17 C 0.0916(2) 0.20045(15) 0.27913(9) 0.0353(6) Uani 1 1 d .
H17A H 0.0492 0.1538 0.2929 0.053 Uiso 1 1 calc R
H17B H 0.1352 0.1807 0.2520 0.053 Uiso 1 1 calc R
H17C H 0.0380 0.2438 0.2691 0.053 Uiso 1 1 calc R
C18 C 0.10748(19) 0.27657(14) 0.35624(8) 0.0331(5) Uani 1 1 d .
H18A H 0.0636 0.3241 0.3444 0.050 Uiso 1 1 calc R
H18B H 0.1610 0.2957 0.3803 0.050 Uiso 1 1 calc R
H18C H 0.0553 0.2354 0.3698 0.050 Uiso 1 1 calc R
C19 C 0.2428(2) 0.30592(13) 0.29192(8) 0.0300(5) Uani 1 1 d .
H19A H 0.1904 0.3463 0.2778 0.045 Uiso 1 1 calc R
H19B H 0.2912 0.2816 0.2675 0.045 Uiso 1 1 calc R
H19C H 0.2907 0.3341 0.3152 0.045 Uiso 1 1 calc R
C20 C 0.20130(18) 0.07650(13) 0.37599(7) 0.0249(5) Uani 1 1 d .
C21 C 0.2800(2) 0.00047(13) 0.37909(8) 0.0312(5) Uani 1 1 d .
H21A H 0.3546 0.0177 0.3912 0.047 Uiso 1 1 calc R
H21B H 0.2895 -0.0239 0.3479 0.047 Uiso 1 1 calc R
H21C H 0.2464 -0.0410 0.4002 0.047 Uiso 1 1 calc R
C22 C 0.0864(2) 0.04673(15) 0.35617(9) 0.0364(6) Uani 1 1 d .
H22A H 0.0967 0.0284 0.3237 0.055 Uiso 1 1 calc R
H22B H 0.0313 0.0927 0.3571 0.055 Uiso 1 1 calc R
H22C H 0.0578 0.0002 0.3751 0.055 Uiso 1 1 calc R
C23 C 0.1811(2) 0.11068(14) 0.42566(8) 0.0333(5) Uani 1 1 d .
H23A H 0.1495 0.0665 0.4455 0.050 Uiso 1 1 calc R
H23B H 0.1274 0.1574 0.4242 0.050 Uiso 1 1 calc R
H23C H 0.2537 0.1299 0.4389 0.050 Uiso 1 1 calc R
C24 C 0.48736(18) 0.27886(13) 0.33247(7) 0.0229(5) Uani 1 1 d .
C25 C 0.40283(18) 0.26938(13) 0.40907(7) 0.0242(5) Uani 1 1 d .

loop_
_atom_site_aniso_label
_atom_site_aniso_U_11
_atom_site_aniso_U_22
_atom_site_aniso_U_33
_atom_site_aniso_U_23
_atom_site_aniso_U_13
_atom_site_aniso_U_12
Mn1 0.01994(19) 0.01549(17) 0.01888(19) -0.00131(12) -0.00028(13) 0.00001(12)
P1 0.0209(3) 0.0209(3) 0.0202(3) -0.0010(2) -0.0026(2) 0.0007(2)
P2 0.0216(3) 0.0193(3) 0.0201(3) -0.0017(2) 0.0000(2) -0.0021(2)
O1 0.0333(9) 0.0278(8) 0.0358(9) 0.0129(7) -0.0014(7) -0.0032(7)
O2 0.0413(10) 0.0425(9) 0.0349(10) -0.0151(8) -0.0007(8) 0.0109(8)
N1 0.0227(9) 0.0177(8) 0.0183(9) 0.0002(7) -0.0002(7) 0.0016(7)
C1 0.0253(12) 0.0310(12) 0.0322(13) -0.0075(10) -0.0043(10) 0.0107(10)
C2 0.0278(12) 0.0208(10) 0.0218(11) 0.0017(9) 0.0009(9) 0.0029(9)
C3 0.0298(12) 0.0230(10) 0.0288(12) 0.0012(9) 0.0040(10) 0.0060(9)
C4 0.0401(13) 0.0193(10) 0.0239(12) -0.0029(9) 0.0089(10) 0.0007(10)
C5 0.0340(12) 0.0198(10) 0.0237(11) -0.0038(9) 0.0032(10) -0.0044(9)
C6 0.0273(11) 0.0174(10) 0.0189(10) 0.0016(8) 0.0041(9) -0.0036(8)
C7 0.0266(11) 0.0218(10) 0.0238(11) -0.0039(9) 0.0000(9) -0.0031(9)
C8 0.0388(13) 0.0367(13) 0.0265(13) 0.0061(10) -0.0049(11) -0.0034(11)
C9 0.0430(15) 0.0632(16) 0.0240(13) -0.0014(12) 0.0005(11) 0.0062(13)
C10 0.0585(17) 0.0457(14) 0.0331(14) 0.0085(12) -0.0131(13) 0.0056(13)
C11 0.0507(16) 0.0476(16) 0.0511(17) 0.0229(14) -0.0041(14) -0.0114(13)
C12 0.0266(12) 0.0289(11) 0.0363(13) -0.0002(10) -0.0028(10) -0.0042(9)
C13 0.0266(13) 0.0514(15) 0.0455(16) -0.0024(13) -0.0051(11) -0.0080(11)
C14 0.0297(13) 0.0427(14) 0.0425(15) 0.0084(12) 0.0033(11) -0.0049(11)
C15 0.0400(14) 0.0287(12) 0.0572(17) -0.0096(12) -0.0051(13) -0.0072(11)
C16 0.0223(11) 0.0245(10) 0.0302(12) 0.0008(9) -0.0027(10) 0.0012(9)
C17 0.0291(12) 0.0384(13) 0.0384(14) 0.0019(11) -0.0103(11) -0.0016(11)
C18 0.0252(12) 0.0336(12) 0.0406(14) -0.0008(11) 0.0012(11) 0.0038(10)
C19 0.0317(12) 0.0231(11) 0.0352(13) 0.0051(10) -0.0030(11) 0.0018(9)
C20 0.0264(11) 0.0242(11) 0.0241(11) 0.0019(9) 0.0016(9) -0.0077(9)
C21 0.0408(14) 0.0228(11) 0.0300(13) 0.0017(9) 0.0019(11) -0.0045(10)
C22 0.0351(13) 0.0382(13) 0.0360(14) 0.0008(11) 0.0000(11) -0.0156(11)
C23 0.0377(13) 0.0362(12) 0.0261(12) -0.0001(10) 0.0047(11) -0.0060(11)
C24 0.0214(11) 0.0234(11) 0.0237(12) -0.0043(9) -0.0037(9) 0.0026(9)
C25 0.0223(11) 0.0264(11) 0.0238(11) -0.0021(9) 0.0001(9) -0.0001(9)

loop_
_atom_type_symbol
_atom_type_description
_atom_type_scat_dispersion_real
_atom_type_scat_dispersion_imag
_atom_type_scat_source
C C 0.0033 0.0016 'International Tables Vol C Tables 4.2.6.8 and 6.1.1.4'
H H 0.0000 0.0000 'International Tables Vol C Tables 4.2.6.8 and 6.1.1.4'
N N 0.0061 0.0033 'International Tables Vol C Tables 4.2.6.8 and 6.1.1.4'
O O 0.0106 0.0060 'International Tables Vol C Tables 4.2.6.8 and 6.1.1.4'
P P 0.1023 0.0942 'International Tables Vol C Tables 4.2.6.8 and 6.1.1.4'
Mn Mn 0.3368 0.7283 'International Tables Vol C Tables 4.2.6.8 and 6.1.1.4'

loop_
_geom_angle_atom_site_label_1
_geom_angle_atom_site_label_2
_geom_angle_atom_site_label_3
_geom_angle
C24 Mn1 C25 86.48(10)
C24 Mn1 N1 101.15(8)
C25 Mn1 N1 172.37(8)
C24 Mn1 P1 94.22(7)
C25 Mn1 P1 96.30(7)
N1 Mn1 P1 83.46(5)
C24 Mn1 P2 100.60(7)
C25 Mn1 P2 96.18(7)
N1 Mn1 P2 82.29(5)
P1 Mn1 P2 161.14(2)
C1 P1 C12 108.02(11)
C1 P1 C8 105.23(11)
C12 P1 C8 111.11(10)
C1 P1 Mn1 100.63(8)
C12 P1 Mn1 123.38(7)
C8 P1 Mn1 106.70(8)
C7 P2 C16 103.56(10)
C7 P2 C20 104.97(9)
C16 P2 C20 110.65(10)
C7 P2 Mn1 99.02(7)
C16 P2 Mn1 122.16(7)
C20 P2 Mn1 113.62(7)
C6 N1 C2 118.30(17)
C6 N1 Mn1 122.61(13)
C2 N1 Mn1 119.04(13)
C2 C1 P1 116.57(17)
C2 C1 H1 119.2(16)
P1 C1 H1 124.2(16)
C1 C2 N1 120.27(19)
C1 C2 C3 121.6(2)
N1 C2 C3 118.05(18)
C4 C3 C2 121.2(2)
C4 C3 H3 119.4
C2 C3 H3 119.4
C3 C4 C5 120.1(2)
C3 C4 H4 120.0
C5 C4 H4 120.0
C6 C5 C4 118.7(2)
C6 C5 H5 120.7
C4 C5 H5 120.7
C5 C6 N1 123.57(19)
C5 C6 C7 119.79(19)
N1 C6 C7 116.63(17)
C6 C7 P2 110.64(15)
C6 C7 H7A 109.5
P2 C7 H7A 109.5
C6 C7 H7B 109.5
P2 C7 H7B 109.5
H7A C7 H7B 108.1
C9 C8 C11 109.2(2)
C9 C8 C10 110.0(2)
C11 C8 C10 108.6(2)
C9 C8 P1 112.62(16)
C11 C8 P1 102.01(16)
C10 C8 P1 113.96(17)
C8 C9 H9A 109.5
C8 C9 H9B 109.5
H9A C9 H9B 109.5
C8 C9 H9C 109.5
H9A C9 H9C 109.5
H9B C9 H9C 109.5
C8 C10 H10A 109.5
C8 C10 H10B 109.5
H10A C10 H10B 109.5
C8 C10 H10C 109.5
H10A C10 H10C 109.5
H10B C10 H10C 109.5
C8 C11 H11A 109.5
C8 C11 H11B 109.5
H11A C11 H11B 109.5
C8 C11 H11C 109.5
H11A C11 H11C 109.5
H11B C11 H11C 109.5
C15 C12 C13 109.6(2)
C15 C12 C14 109.1(2)
C13 C12 C14 108.0(2)
C15 C12 P1 110.71(16)
C13 C12 P1 112.38(16)
C14 C12 P1 106.99(15)
C12 C13 H13A 109.5
C12 C13 H13B 109.5
H13A C13 H13B 109.5
C12 C13 H13C 109.5
H13A C13 H13C 109.5
H13B C13 H13C 109.5
C12 C14 H14A 109.5
C12 C14 H14B 109.5
H14A C14 H14B 109.5
C12 C14 H14C 109.5
H14A C14 H14C 109.5
H14B C14 H14C 109.5
C12 C15 H15A 109.5
C12 C15 H15B 109.5
H15A C15 H15B 109.5
C12 C15 H15C 109.5
H15A C15 H15C 109.5
H15B C15 H15C 109.5
C18 C16 C19 107.40(18)
C18 C16 C17 110.58(18)
C19 C16 C17 107.42(18)
C18 C16 P2 110.11(15)
C19 C16 P2 107.93(14)
C17 C16 P2 113.16(15)
C16 C17 H17A 109.5
C16 C17 H17B 109.5
H17A C17 H17B 109.5
C16 C17 H17C 109.5
H17A C17 H17C 109.5
H17B C17 H17C 109.5
C16 C18 H18A 109.5
C16 C18 H18B 109.5
H18A C18 H18B 109.5
C16 C18 H18C 109.5
H18A C18 H18C 109.5
H18B C18 H18C 109.5
C16 C19 H19A 109.5
C16 C19 H19B 109.5
H19A C19 H19B 109.5
C16 C19 H19C 109.5
H19A C19 H19C 109.5
H19B C19 H19C 109.5
C21 C20 C22 107.56(18)
C21 C20 C23 108.84(18)
C22 C20 C23 108.39(18)
C21 C20 P2 106.97(14)
C22 C20 P2 115.11(15)
C23 C20 P2 109.80(14)
C20 C21 H21A 109.5
C20 C21 H21B 109.5
H21A C21 H21B 109.5
C20 C21 H21C 109.5
H21A C21 H21C 109.5
H21B C21 H21C 109.5
C20 C22 H22A 109.5
C20 C22 H22B 109.5
H22A C22 H22B 109.5
C20 C22 H22C 109.5
H22A C22 H22C 109.5
H22B C22 H22C 109.5
C20 C23 H23A 109.5
C20 C23 H23B 109.5
H23A C23 H23B 109.5
C20 C23 H23C 109.5
H23A C23 H23C 109.5
H23B C23 H23C 109.5
O1 C24 Mn1 177.45(19)
O2 C25 Mn1 177.57(19)

loop_
_geom_bond_atom_site_label_1
_geom_bond_atom_site_label_2
_geom_bond_distance
Mn1 C24 1.744(2)
Mn1 C25 1.768(2)
Mn1 N1 2.0333(16)
Mn1 P1 2.2950(7)
Mn1 P2 2.3117(7)
P1 C1 1.760(2)
P1 C12 1.874(2)
P1 C8 1.888(2)
P2 C7 1.829(2)
P2 C16 1.884(2)
P2 C20 1.894(2)
O1 C24 1.168(2)
O2 C25 1.171(2)
N1 C6 1.375(3)
N1 C2 1.405(3)
C1 C2 1.369(3)
C1 H1 0.91(3)
C2 C3 1.449(3)
C3 C4 1.348(3)
C3 H3 0.9500
C4 C5 1.407(3)
C4 H4 0.9500
C5 C6 1.373(3)
C5 H5 0.9500
C6 C7 1.498(3)
C7 H7A 0.9900
C7 H7B 0.9900
C8 C9 1.527(3)
C8 C11 1.528(3)
C8 C10 1.531(3)
C9 H9A 0.9800
C9 H9B 0.9800
C9 H9C 0.9800
C10 H10A 0.9800
C10 H10B 0.9800
C10 H10C 0.9800
C11 H11A 0.9800
C11 H11B 0.9800
C11 H11C 0.9800
C12 C15 1.528(3)
C12 C13 1.534(3)
C12 C14 1.546(3)
C13 H13A 0.9800
C13 H13B 0.9800
C13 H13C 0.9800
C14 H14A 0.9800
C14 H14B 0.9800
C14 H14C 0.9800
C15 H15A 0.9800
C15 H15B 0.9800
C15 H15C 0.9800
C16 C18 1.533(3)
C16 C19 1.535(3)
C16 C17 1.539(3)
C17 H17A 0.9800
C17 H17B 0.9800
C17 H17C 0.9800
C18 H18A 0.9800
C18 H18B 0.9800
C18 H18C 0.9800
C19 H19A 0.9800
C19 H19B 0.9800
C19 H19C 0.9800
C20 C21 1.532(3)
C20 C22 1.538(3)
C20 C23 1.539(3)
C21 H21A 0.9800
C21 H21B 0.9800
C21 H21C 0.9800
C22 H22A 0.9800
C22 H22B 0.9800
C22 H22C 0.9800
C23 H23A 0.9800
C23 H23B 0.9800
C23 H23C 0.9800

loop_
_geom_torsion_atom_site_label_1
_geom_torsion_atom_site_label_2
_geom_torsion_atom_site_label_3
_geom_torsion_atom_site_label_4
_geom_torsion
C24 Mn1 P1 C1 -99.54(11)
C25 Mn1 P1 C1 173.55(11)
N1 Mn1 P1 C1 1.22(9)
P2 Mn1 P1 C1 42.36(11)
C24 Mn1 P1 C12 20.50(11)
C25 Mn1 P1 C12 -66.42(12)
N1 Mn1 P1 C12 121.25(10)
P2 Mn1 P1 C12 162.40(10)
C24 Mn1 P1 C8 150.87(10)
C25 Mn1 P1 C8 63.95(10)
N1 Mn1 P1 C8 -108.37(9)
P2 Mn1 P1 C8 -67.23(11)
C24 Mn1 P2 C7 78.05(10)
C25 Mn1 P2 C7 165.62(10)
N1 Mn1 P2 C7 -21.92(8)
P1 Mn1 P2 C7 -63.19(10)
C24 Mn1 P2 C16 -34.30(11)
C25 Mn1 P2 C16 53.26(11)
N1 Mn1 P2 C16 -134.27(10)
P1 Mn1 P2 C16 -175.54(10)
C24 Mn1 P2 C20 -171.15(10)
C25 Mn1 P2 C20 -83.59(10)
N1 Mn1 P2 C20 88.88(9)
P1 Mn1 P2 C20 47.61(11)
C24 Mn1 N1 C6 -84.97(16)
P1 Mn1 N1 C6 -178.01(15)
P2 Mn1 N1 C6 14.39(14)
C24 Mn1 N1 C2 92.26(15)
P1 Mn1 N1 C2 -0.78(13)
P2 Mn1 N1 C2 -168.39(14)
C12 P1 C1 C2 -132.29(18)
C8 P1 C1 C2 108.97(19)
Mn1 P1 C1 C2 -1.77(19)
P1 C1 C2 N1 1.5(3)
P1 C1 C2 C3 -176.46(16)
C6 N1 C2 C1 177.14(19)
Mn1 N1 C2 C1 -0.2(3)
C6 N1 C2 C3 -4.9(3)
Mn1 N1 C2 C3 177.80(14)
C1 C2 C3 C4 -179.4(2)
N1 C2 C3 C4 2.6(3)
C2 C3 C4 C5 0.2(3)
C3 C4 C5 C6 -0.7(3)
C4 C5 C6 N1 -1.8(3)
C4 C5 C6 C7 177.08(18)
C2 N1 C6 C5 4.6(3)
Mn1 N1 C6 C5 -178.17(15)
C2 N1 C6 C7 -174.28(17)
Mn1 N1 C6 C7 3.0(2)
C5 C6 C7 P2 156.75(16)
N1 C6 C7 P2 -24.3(2)
C16 P2 C7 C6 156.45(14)
C20 P2 C7 C6 -87.45(15)
Mn1 P2 C7 C6 30.10(14)
C1 P1 C8 C9 166.93(18)
C12 P1 C8 C9 50.3(2)
Mn1 P1 C8 C9 -86.73(17)
C1 P1 C8 C11 -76.15(18)
C12 P1 C8 C11 167.19(16)
Mn1 P1 C8 C11 30.18(17)
C1 P1 C8 C10 40.7(2)
C12 P1 C8 C10 -75.97(19)
Mn1 P1 C8 C10 147.02(16)
C1 P1 C12 C15 163.14(17)
C8 P1 C12 C15 -81.93(19)
Mn1 P1 C12 C15 46.6(2)
C1 P1 C12 C13 -74.0(2)
C8 P1 C12 C13 41.0(2)
Mn1 P1 C12 C13 169.50(14)
C1 P1 C12 C14 44.38(18)
C8 P1 C12 C14 159.32(15)
Mn1 P1 C12 C14 -72.14(17)
C7 P2 C16 C18 167.97(15)
C20 P2 C16 C18 55.95(17)
Mn1 P2 C16 C18 -82.02(15)
C7 P2 C16 C19 -75.08(16)
C20 P2 C16 C19 172.90(14)
Mn1 P2 C16 C19 34.93(17)
C7 P2 C16 C17 43.65(18)
C20 P2 C16 C17 -68.37(18)
Mn1 P2 C16 C17 153.66(13)
C7 P2 C20 C21 49.54(17)
C16 P2 C20 C21 160.66(14)
Mn1 P2 C20 C21 -57.56(15)
C7 P2 C20 C22 -69.89(18)
C16 P2 C20 C22 41.23(19)
Mn1 P2 C20 C22 -176.99(14)
C7 P2 C20 C23 167.49(15)
C16 P2 C20 C23 -81.39(17)
Mn1 P2 C20 C23 60.39(16)
